data_7245853
loop_
_publ_author_name
'Ebersbach, Ben'
'Seichter, Wilhelm'
'Schwarzer, Anke'
'Mazik, Monika'

_publ_section_title
;
 Supramolecular patterns in the crystal structures of 1,3,5-trisubstituted
 2,4,6-triethylbenzenes bearing halogenophenoxy groups
;
_journal_issue 1
_journal_name_full CrystEngComm
_journal_page_first 137
_journal_page_last 153
_journal_paper_doi 10.1039/D2CE01203K
_journal_volume 25
_journal_year 2023
_chemical_formula_moiety 'C33 H27 Br9 O3'
_chemical_formula_sum 'C33 H27 Br9 O3'
_chemical_formula_weight 1190.73
_space_group_crystal_system monoclinic
_space_group_IT_number 15
_space_group_name_Hall '-C 2yc'
_space_group_name_H-M_alt 'C 1 2/c 1'
_atom_sites_solution_hydrogens geom
_audit_creation_method SHELXL-2018/3
_audit_update_record
;
2022-08-24 deposited with the CCDC.	2022-11-15 downloaded from the CCDC.
;
_cell_angle_alpha 90
_cell_angle_beta 100.532(6)
_cell_angle_gamma 90
_cell_formula_units_Z 8
_cell_length_a 26.4658(18)
_cell_length_b 10.9463(5)
_cell_length_c 27.261(2)
_cell_measurement_reflns_used 23020
_cell_measurement_temperature 153(2)
_cell_measurement_theta_max 23.50
_cell_measurement_theta_min 2.51
_cell_volume 7764.5(9)
_computing_cell_refinement 'X-AREA (Stoe & Cie, 2002)'
_computing_data_collection 'X-AREA (Stoe & Cie, 2002)'
_computing_data_reduction 'X-RED (Stoe & Cie, 2002)'
_computing_molecular_graphics 'ORTEP-3 (Farrugia, 2012)'
_computing_publication_material
;
<i>WinGX</i> (Farrugia, 2012), <i>publCIF</i> (Westrip, 2010), <i>SHELXLE</i>
 (H\"ubschle <i>et al.</i>,  2011)
;
_computing_structure_refinement 'SHELXL-2018/3 (Sheldrick, 2018)'
_computing_structure_solution 'SHELXT 2018/2 (Sheldrick, 2018)'
_diffrn_ambient_temperature 153
_diffrn_detector 'image plate (34 cm diameter)'
_diffrn_detector_area_resol_mean 6.67
_diffrn_detector_type STOE
_diffrn_measured_fraction_theta_full 0.998
_diffrn_measured_fraction_theta_max 0.998
_diffrn_measurement_details ' 528 frames, detector distance = 130 mm'
_diffrn_measurement_device '2-circle goniometer'
_diffrn_measurement_device_type 'STOE IPDS 2T'
_diffrn_measurement_method 'rotation method'
_diffrn_radiation_collimation '0.5 mm diameter, monocapillary'
_diffrn_radiation_monochromator 'plane graphite'
_diffrn_radiation_polarisn_norm 0
_diffrn_radiation_type 'Mo K\a'
_diffrn_radiation_wavelength 0.71073
_diffrn_reflns_av_R_equivalents 0.0291
_diffrn_reflns_av_unetI/netI 0.0264
_diffrn_reflns_Laue_measured_fraction_full 0.998
_diffrn_reflns_Laue_measured_fraction_max 0.998
_diffrn_reflns_limit_h_max 32
_diffrn_reflns_limit_h_min -32
_diffrn_reflns_limit_k_max 11
_diffrn_reflns_limit_k_min -13
_diffrn_reflns_limit_l_max 33
_diffrn_reflns_limit_l_min -33
_diffrn_reflns_number 29182
_diffrn_reflns_point_group_measured_fraction_full 0.998
_diffrn_reflns_point_group_measured_fraction_max 0.998
_diffrn_reflns_theta_full 25.242
_diffrn_reflns_theta_max 25.500
_diffrn_reflns_theta_min 2.612
_diffrn_source 'sealed X-ray tube, 12 x 0.4 mm long-fine focus'
_diffrn_source_current 40
_diffrn_source_power 2.000
_diffrn_source_voltage 50
_exptl_absorpt_coefficient_mu 9.324
_exptl_absorpt_correction_T_max 0.4064
_exptl_absorpt_correction_T_min 0.2171
_exptl_absorpt_correction_type integration
_exptl_absorpt_process_details 'X-Area (STOE)'
_exptl_crystal_colour colourless
_exptl_crystal_density_diffrn 2.037
_exptl_crystal_description block
_exptl_crystal_F_000 4512
_exptl_crystal_size_max 0.290
_exptl_crystal_size_mid 0.280
_exptl_crystal_size_min 0.007
_refine_diff_density_max 1.395
_refine_diff_density_min -1.055
_refine_diff_density_rms 0.124
_refine_ls_extinction_method none
_refine_ls_goodness_of_fit_ref 1.044
_refine_ls_hydrogen_treatment constr
_refine_ls_matrix_type full
_refine_ls_number_parameters 409
_refine_ls_number_reflns 7232
_refine_ls_number_restraints 0
_refine_ls_restrained_S_all 1.044
_refine_ls_R_factor_all 0.0591
_refine_ls_R_factor_gt 0.0440
_refine_ls_shift/su_max 0.001
_refine_ls_shift/su_mean 0.000
_refine_ls_structure_factor_coef Fsqd
_refine_ls_weighting_details 'w=1/[\s^2^(Fo^2^)+(0.0530P)^2^+66.8816P] where P=(Fo^2^+2Fc^2^)/3'
_refine_ls_weighting_scheme calc
_refine_ls_wR_factor_gt 0.1050
_refine_ls_wR_factor_ref 0.1149
_reflns_Friedel_coverage 0.000
_reflns_number_gt 5836
_reflns_number_total 7232
_reflns_threshold_expression 'I > 2\s(I)'
_cod_data_source_file d2ce01203k2.cif
_cod_data_source_block 6
_cod_depositor_comments 'Adding full bibliography for 7245849--7245855.cif.'
_cod_original_cell_volume 7764.6(9)
_cod_original_sg_symbol_H-M 'C 2/c'
_cod_database_code 7245853
_shelx_shelxl_version_number 2018/3
_shelx_space_group_comment
;
The symmetry employed for this shelxl refinement is uniquely defined
by the following loop, which should always be used as a source of
symmetry information in preference to the above space-group names.
They are only intended as comments.
;
_shelx_estimated_absorpt_t_min 0.173
_shelx_estimated_absorpt_t_max 0.938

loop_
_space_group_symop_operation_xyz
'x, y, z'
'-x, y, -z+1/2'
'x+1/2, y+1/2, z'
'-x+1/2, y+1/2, -z+1/2'
'-x, -y, -z'
'x, -y, z-1/2'
'-x+1/2, -y+1/2, -z'
'x+1/2, -y+1/2, z-1/2'

loop_
_atom_site_label
_atom_site_type_symbol
_atom_site_fract_x
_atom_site_fract_y
_atom_site_fract_z
_atom_site_U_iso_or_equiv
_atom_site_adp_type
_atom_site_occupancy
_atom_site_site_symmetry_order
_atom_site_calc_flag
_atom_site_refinement_flags_posn
_atom_site_refinement_flags_adp
_atom_site_refinement_flags_occupancy
_atom_site_disorder_assembly
_atom_site_disorder_group
Br1 Br 0.54811(3) 0.40014(7) 0.67631(4) 0.0745(3) Uani 1 1 d . . . . .
Br2 Br 0.50400(3) 0.11907(6) 0.64425(3) 0.04710(18) Uani 1 1 d . . . . .
Br3 Br 0.39195(3) 0.09660(5) 0.56381(3) 0.04811(18) Uani 1 1 d . . . . .
Br4 Br 0.28661(4) 0.45768(7) 0.24507(3) 0.0584(2) Uani 1 1 d . . . . .
Br5 Br 0.34873(3) 0.63382(8) 0.17484(2) 0.0577(2) Uani 1 1 d . . . . .
Br6 Br 0.39764(3) 0.89805(7) 0.22328(3) 0.05348(19) Uani 1 1 d . . . . .
Br7 Br 0.04419(2) 1.09005(6) 0.54042(3) 0.04494(17) Uani 1 1 d . . . . .
Br8 Br 0.06751(3) 1.30529(8) 0.62887(3) 0.0652(2) Uani 1 1 d . . . . .
Br9 Br 0.18900(3) 1.33733(6) 0.68999(2) 0.04897(19) Uani 1 1 d . . . . .
O1 O 0.38364(13) 0.5639(3) 0.55905(14) 0.0276(8) Uani 1 1 d . . . . .
O2 O 0.31868(15) 0.7891(4) 0.37977(14) 0.0336(9) Uani 1 1 d . . . . .
O3 O 0.24256(13) 1.0094(3) 0.57651(13) 0.0277(8) Uani 1 1 d . . . . .
C1 C 0.36414(17) 0.7714(4) 0.53998(19) 0.0211(10) Uani 1 1 d . . . . .
C2 C 0.37378(18) 0.8011(4) 0.49286(19) 0.0227(10) Uani 1 1 d . . . . .
C3 C 0.33831(18) 0.8720(4) 0.46037(19) 0.0224(10) Uani 1 1 d . . . . .
C4 C 0.29288(17) 0.9132(4) 0.47534(19) 0.0216(10) Uani 1 1 d . . . . .
C5 C 0.28342(18) 0.8815(4) 0.52252(18) 0.0190(9) Uani 1 1 d . . . . .
C6 C 0.31851(18) 0.8098(4) 0.55562(18) 0.0210(10) Uani 1 1 d . . . . .
C7 C 0.40095(19) 0.6877(4) 0.5735(2) 0.0254(11) Uani 1 1 d . . . . .
H7A H 0.436650 0.700503 0.568410 0.031 Uiso 1 1 calc R U . . .
H7B H 0.399522 0.702830 0.609057 0.031 Uiso 1 1 calc R U . . .
C8 C 0.41204(18) 0.4688(5) 0.58063(19) 0.0232(10) Uani 1 1 d . . . . .
C9 C 0.4582(2) 0.4801(5) 0.6143(2) 0.0312(12) Uani 1 1 d . . . . .
H9 H 0.471116 0.558479 0.625035 0.037 Uiso 1 1 calc R U . . .
C10 C 0.4848(2) 0.3760(6) 0.6320(2) 0.0366(13) Uani 1 1 d . . . . .
C11 C 0.4671(2) 0.2598(5) 0.6183(2) 0.0311(12) Uani 1 1 d . . . . .
C12 C 0.4202(2) 0.2498(5) 0.5849(2) 0.0297(12) Uani 1 1 d . . . . .
C13 C 0.3932(2) 0.3524(5) 0.5658(2) 0.0280(11) Uani 1 1 d . . . . .
H13 H 0.361886 0.343982 0.542675 0.034 Uiso 1 1 calc R U . . .
C14 C 0.4231(2) 0.7573(5) 0.4766(2) 0.0294(11) Uani 1 1 d . . . . .
H14A H 0.415995 0.739465 0.440397 0.035 Uiso 1 1 calc R U . . .
H14B H 0.435047 0.680979 0.494514 0.035 Uiso 1 1 calc R U . . .
C15 C 0.4653(2) 0.8550(6) 0.4878(2) 0.0364(13) Uani 1 1 d . . . . .
H15A H 0.496500 0.825675 0.476973 0.055 Uiso 1 1 calc R U . . .
H15B H 0.472849 0.871411 0.523758 0.055 Uiso 1 1 calc R U . . .
H15C H 0.453576 0.930372 0.469868 0.055 Uiso 1 1 calc R U . . .
C16 C 0.3453(2) 0.8902(5) 0.4069(2) 0.0286(11) Uani 1 1 d . . . . .
H16A H 0.330263 0.968911 0.393568 0.034 Uiso 1 1 calc R U . . .
H16B H 0.382222 0.889110 0.404574 0.034 Uiso 1 1 calc R U . . .
C17 C 0.3260(2) 0.7623(5) 0.3330(2) 0.0302(12) Uani 1 1 d . . . . .
C18 C 0.3058(2) 0.6504(6) 0.3142(2) 0.0341(12) Uani 1 1 d . . . . .
H18 H 0.287252 0.600337 0.333200 0.041 Uiso 1 1 calc R U . . .
C19 C 0.3132(2) 0.6134(6) 0.2675(2) 0.0371(13) Uani 1 1 d . . . . .
C20 C 0.3395(2) 0.6859(6) 0.2388(2) 0.0369(14) Uani 1 1 d . . . . .
C21 C 0.3591(2) 0.7971(5) 0.2585(2) 0.0313(12) Uani 1 1 d . . . . .
C22 C 0.3525(2) 0.8359(5) 0.3055(2) 0.0296(12) Uani 1 1 d . . . . .
H22 H 0.366006 0.912172 0.318379 0.036 Uiso 1 1 calc R U . . .
C23 C 0.25550(19) 0.9947(5) 0.44059(19) 0.0246(10) Uani 1 1 d . . . . .
H23A H 0.219867 0.966935 0.440456 0.029 Uiso 1 1 calc R U . . .
H23B H 0.262272 0.987387 0.406175 0.029 Uiso 1 1 calc R U . . .
C24 C 0.2609(2) 1.1287(5) 0.4571(2) 0.0379(14) Uani 1 1 d . . . . .
H24A H 0.296230 1.156133 0.457446 0.057 Uiso 1 1 calc R U . . .
H24B H 0.252941 1.136502 0.490714 0.057 Uiso 1 1 calc R U . . .
H24C H 0.237068 1.179131 0.433827 0.057 Uiso 1 1 calc R U . . .
C25 C 0.23305(18) 0.9167(5) 0.53744(18) 0.0228(10) Uani 1 1 d . . . . .
H25A H 0.209125 0.949059 0.508129 0.027 Uiso 1 1 calc R U . . .
H25B H 0.217070 0.843825 0.549803 0.027 Uiso 1 1 calc R U . . .
C26 C 0.20090(19) 1.0672(4) 0.58728(19) 0.0234(10) Uani 1 1 d . . . . .
C27 C 0.15068(19) 1.0473(5) 0.5631(2) 0.0252(11) Uani 1 1 d . . . . .
H27 H 0.143081 0.986286 0.538104 0.030 Uiso 1 1 calc R U . . .
C28 C 0.1116(2) 1.1186(5) 0.5764(2) 0.0291(11) Uani 1 1 d . . . . .
C29 C 0.1210(2) 1.2065(5) 0.6137(2) 0.0339(12) Uani 1 1 d . . . . .
C30 C 0.1716(2) 1.2204(5) 0.6387(2) 0.0334(12) Uani 1 1 d . . . . .
C31 C 0.2112(2) 1.1525(5) 0.6258(2) 0.0294(11) Uani 1 1 d . . . . .
H31 H 0.245446 1.163942 0.643177 0.035 Uiso 1 1 calc R U . . .
C32 C 0.30860(19) 0.7747(5) 0.60626(19) 0.0259(11) Uani 1 1 d . . . . .
H32A H 0.321759 0.690959 0.614139 0.031 Uiso 1 1 calc R U . . .
H32B H 0.271033 0.773377 0.605311 0.031 Uiso 1 1 calc R U . . .
C33 C 0.3335(2) 0.8607(5) 0.6479(2) 0.0330(12) Uani 1 1 d . . . . .
H33A H 0.370572 0.864630 0.648435 0.049 Uiso 1 1 calc R U . . .
H33B H 0.327217 0.830166 0.680013 0.049 Uiso 1 1 calc R U . . .
H33C H 0.318597 0.942521 0.641835 0.049 Uiso 1 1 calc R U . . .

loop_
_atom_site_aniso_label
_atom_site_aniso_U_11
_atom_site_aniso_U_22
_atom_site_aniso_U_33
_atom_site_aniso_U_23
_atom_site_aniso_U_13
_atom_site_aniso_U_12
Br1 0.0464(4) 0.0436(4) 0.1123(7) -0.0020(4) -0.0418(4) 0.0126(3)
Br2 0.0432(3) 0.0318(3) 0.0650(4) 0.0106(3) 0.0065(3) 0.0166(3)
Br3 0.0515(4) 0.0225(3) 0.0671(4) -0.0010(3) 0.0022(3) -0.0044(3)
Br4 0.0934(6) 0.0392(4) 0.0390(4) -0.0048(3) 0.0023(4) -0.0061(4)
Br5 0.0678(5) 0.0776(5) 0.0305(3) -0.0065(3) 0.0161(3) 0.0081(4)
Br6 0.0617(4) 0.0621(4) 0.0423(4) 0.0191(3) 0.0243(3) 0.0004(3)
Br7 0.0220(3) 0.0463(4) 0.0679(4) -0.0127(3) 0.0119(3) 0.0058(2)
Br8 0.0543(4) 0.0599(5) 0.0862(6) -0.0282(4) 0.0255(4) 0.0183(4)
Br9 0.0750(5) 0.0302(3) 0.0388(3) -0.0118(3) 0.0027(3) 0.0132(3)
O1 0.0247(18) 0.0180(17) 0.038(2) 0.0015(15) 0.0011(15) -0.0015(14)
O2 0.035(2) 0.039(2) 0.027(2) -0.0098(17) 0.0094(16) -0.0117(17)
O3 0.0183(16) 0.037(2) 0.0279(19) -0.0095(16) 0.0028(14) -0.0027(15)
C1 0.016(2) 0.017(2) 0.030(3) -0.0016(19) 0.0022(19) -0.0001(18)
C2 0.019(2) 0.016(2) 0.033(3) -0.002(2) 0.004(2) -0.0009(18)
C3 0.022(2) 0.019(2) 0.027(3) 0.0002(19) 0.007(2) -0.0023(19)
C4 0.017(2) 0.019(2) 0.028(3) -0.002(2) 0.0009(19) -0.0002(18)
C5 0.020(2) 0.013(2) 0.024(2) -0.0024(18) 0.0031(18) 0.0004(17)
C6 0.019(2) 0.017(2) 0.026(2) -0.0042(19) 0.0030(19) -0.0001(18)
C7 0.020(2) 0.019(2) 0.036(3) -0.003(2) 0.003(2) -0.0020(19)
C8 0.018(2) 0.026(3) 0.027(3) 0.004(2) 0.0080(19) 0.0046(19)
C9 0.024(3) 0.023(3) 0.046(3) 0.002(2) 0.003(2) 0.001(2)
C10 0.023(3) 0.038(3) 0.046(3) 0.001(3) -0.002(2) 0.011(2)
C11 0.030(3) 0.027(3) 0.037(3) 0.005(2) 0.008(2) 0.009(2)
C12 0.027(3) 0.025(3) 0.038(3) 0.002(2) 0.012(2) 0.000(2)
C13 0.022(2) 0.029(3) 0.032(3) 0.002(2) 0.003(2) -0.001(2)
C14 0.026(3) 0.027(3) 0.037(3) -0.001(2) 0.010(2) 0.005(2)
C15 0.021(3) 0.037(3) 0.053(4) 0.000(3) 0.012(2) -0.001(2)
C16 0.030(3) 0.024(3) 0.033(3) 0.002(2) 0.010(2) -0.002(2)
C17 0.025(3) 0.036(3) 0.030(3) 0.009(2) 0.006(2) 0.005(2)
C18 0.034(3) 0.039(3) 0.030(3) 0.003(2) 0.008(2) -0.002(2)
C19 0.041(3) 0.035(3) 0.033(3) 0.000(2) 0.003(3) 0.002(3)
C20 0.037(3) 0.053(4) 0.021(3) 0.002(3) 0.008(2) 0.016(3)
C21 0.030(3) 0.042(3) 0.022(3) 0.008(2) 0.006(2) 0.013(2)
C22 0.024(3) 0.034(3) 0.031(3) 0.005(2) 0.004(2) 0.008(2)
C23 0.020(2) 0.025(3) 0.027(3) 0.005(2) 0.003(2) 0.004(2)
C24 0.043(3) 0.020(3) 0.048(4) 0.012(2) 0.002(3) 0.004(2)
C25 0.022(2) 0.024(2) 0.023(2) -0.005(2) 0.0052(19) 0.0010(19)
C26 0.027(3) 0.018(2) 0.026(3) -0.0010(19) 0.009(2) 0.004(2)
C27 0.024(2) 0.022(2) 0.032(3) 0.000(2) 0.010(2) 0.001(2)
C28 0.025(3) 0.027(3) 0.037(3) 0.001(2) 0.011(2) 0.002(2)
C29 0.036(3) 0.031(3) 0.039(3) 0.000(2) 0.017(3) 0.008(2)
C30 0.047(3) 0.022(3) 0.031(3) -0.002(2) 0.008(2) 0.004(2)
C31 0.033(3) 0.025(3) 0.028(3) 0.003(2) 0.001(2) 0.003(2)
C32 0.022(2) 0.032(3) 0.024(3) 0.004(2) 0.005(2) 0.001(2)
C33 0.038(3) 0.035(3) 0.025(3) -0.002(2) 0.002(2) 0.002(2)

loop_
_atom_type_symbol
_atom_type_description
_atom_type_scat_dispersion_real
_atom_type_scat_dispersion_imag
_atom_type_scat_source
C C 0.0033 0.0016 'International Tables Vol C Tables 4.2.6.8 and 6.1.1.4'
H H 0.0000 0.0000 'International Tables Vol C Tables 4.2.6.8 and 6.1.1.4'
Br Br -0.2901 2.4595 'International Tables Vol C Tables 4.2.6.8 and 6.1.1.4'
O O 0.0106 0.0060 'International Tables Vol C Tables 4.2.6.8 and 6.1.1.4'

loop_
_exptl_crystal_face_index_h
_exptl_crystal_face_index_k
_exptl_crystal_face_index_l
_exptl_crystal_face_perp_dist
6 -1 -2 0.0896
30 13 5 0.1024
30 -9 -5 0.0982
-3 30 -1 0.0935
-1 0 15 0.0513
-30 -1 0 0.1003
-10 -5 3 0.0979
-30 16 5 0.1052
-14 7 30 0.0979
-6 1 15 0.0761
19 -30 2 0.1070
0 0 -1 0.0514

loop_
_geom_angle_atom_site_label_1
_geom_angle_atom_site_label_2
_geom_angle_atom_site_label_3
_geom_angle
_geom_angle_site_symmetry_1
_geom_angle_site_symmetry_3
_geom_angle_publ_flag
C8 O1 C7 118.3(4) . . ?
C17 O2 C16 120.5(4) . . ?
C26 O3 C25 116.5(4) . . ?
C2 C1 C6 121.2(4) . . ?
C2 C1 C7 119.5(4) . . ?
C6 C1 C7 119.2(5) . . ?
C1 C2 C3 119.8(4) . . ?
C1 C2 C14 120.2(4) . . ?
C3 C2 C14 119.9(5) . . ?
C2 C3 C4 120.1(5) . . ?
C2 C3 C16 119.7(4) . . ?
C4 C3 C16 119.7(4) . . ?
C5 C4 C3 119.4(4) . . ?
C5 C4 C23 120.8(4) . . ?
C3 C4 C23 119.8(4) . . ?
C4 C5 C6 121.3(4) . . ?
C4 C5 C25 119.9(4) . . ?
C6 C5 C25 118.6(4) . . ?
C5 C6 C1 118.1(5) . . ?
C5 C6 C32 121.7(4) . . ?
C1 C6 C32 120.2(4) . . ?
O1 C7 C1 105.2(4) . . ?
O1 C7 H7A 110.7 . . ?
C1 C7 H7A 110.7 . . ?
O1 C7 H7B 110.7 . . ?
C1 C7 H7B 110.7 . . ?
H7A C7 H7B 108.8 . . ?
O1 C8 C9 124.7(5) . . ?
O1 C8 C13 115.7(4) . . ?
C9 C8 C13 119.6(5) . . ?
C10 C9 C8 119.2(5) . . ?
C10 C9 H9 120.4 . . ?
C8 C9 H9 120.4 . . ?
C9 C10 C11 122.6(5) . . ?
C9 C10 Br1 116.3(4) . . ?
C11 C10 Br1 121.1(4) . . ?
C10 C11 C12 117.6(5) . . ?
C10 C11 Br2 121.5(4) . . ?
C12 C11 Br2 121.0(4) . . ?
C13 C12 C11 121.1(5) . . ?
C13 C12 Br3 117.4(4) . . ?
C11 C12 Br3 121.5(4) . . ?
C12 C13 C8 119.9(5) . . ?
C12 C13 H13 120.0 . . ?
C8 C13 H13 120.0 . . ?
C2 C14 C15 110.6(4) . . ?
C2 C14 H14A 109.5 . . ?
C15 C14 H14A 109.5 . . ?
C2 C14 H14B 109.5 . . ?
C15 C14 H14B 109.5 . . ?
H14A C14 H14B 108.1 . . ?
C14 C15 H15A 109.5 . . ?
C14 C15 H15B 109.5 . . ?
H15A C15 H15B 109.5 . . ?
C14 C15 H15C 109.5 . . ?
H15A C15 H15C 109.5 . . ?
H15B C15 H15C 109.5 . . ?
O2 C16 C3 104.9(4) . . ?
O2 C16 H16A 110.8 . . ?
C3 C16 H16A 110.8 . . ?
O2 C16 H16B 110.8 . . ?
C3 C16 H16B 110.8 . . ?
H16A C16 H16B 108.8 . . ?
O2 C17 C22 124.1(5) . . ?
O2 C17 C18 115.1(5) . . ?
C22 C17 C18 120.8(5) . . ?
C19 C18 C17 119.1(5) . . ?
C19 C18 H18 120.5 . . ?
C17 C18 H18 120.5 . . ?
C18 C19 C20 121.5(6) . . ?
C18 C19 Br4 116.9(5) . . ?
C20 C19 Br4 121.6(5) . . ?
C19 C20 C21 118.1(5) . . ?
C19 C20 Br5 120.7(5) . . ?
C21 C20 Br5 121.2(5) . . ?
C22 C21 C20 121.6(5) . . ?
C22 C21 Br6 117.5(5) . . ?
C20 C21 Br6 120.9(4) . . ?
C17 C22 C21 119.0(5) . . ?
C17 C22 H22 120.5 . . ?
C21 C22 H22 120.5 . . ?
C4 C23 C24 111.2(4) . . ?
C4 C23 H23A 109.4 . . ?
C24 C23 H23A 109.4 . . ?
C4 C23 H23B 109.4 . . ?
C24 C23 H23B 109.4 . . ?
H23A C23 H23B 108.0 . . ?
C23 C24 H24A 109.5 . . ?
C23 C24 H24B 109.5 . . ?
H24A C24 H24B 109.5 . . ?
C23 C24 H24C 109.5 . . ?
H24A C24 H24C 109.5 . . ?
H24B C24 H24C 109.5 . . ?
O3 C25 C5 109.3(4) . . ?
O3 C25 H25A 109.8 . . ?
C5 C25 H25A 109.8 . . ?
O3 C25 H25B 109.8 . . ?
C5 C25 H25B 109.8 . . ?
H25A C25 H25B 108.3 . . ?
O3 C26 C27 125.0(4) . . ?
O3 C26 C31 115.0(4) . . ?
C27 C26 C31 120.1(5) . . ?
C26 C27 C28 118.8(5) . . ?
C26 C27 H27 120.6 . . ?
C28 C27 H27 120.6 . . ?
C29 C28 C27 122.2(5) . . ?
C29 C28 Br7 121.3(4) . . ?
C27 C28 Br7 116.5(4) . . ?
C28 C29 C30 117.6(5) . . ?
C28 C29 Br8 121.0(4) . . ?
C30 C29 Br8 121.4(4) . . ?
C31 C30 C29 121.4(5) . . ?
C31 C30 Br9 117.3(4) . . ?
C29 C30 Br9 121.3(4) . . ?
C30 C31 C26 119.9(5) . . ?
C30 C31 H31 120.1 . . ?
C26 C31 H31 120.1 . . ?
C6 C32 C33 113.6(4) . . ?
C6 C32 H32A 108.8 . . ?
C33 C32 H32A 108.8 . . ?
C6 C32 H32B 108.8 . . ?
C33 C32 H32B 108.8 . . ?
H32A C32 H32B 107.7 . . ?
C32 C33 H33A 109.5 . . ?
C32 C33 H33B 109.5 . . ?
H33A C33 H33B 109.5 . . ?
C32 C33 H33C 109.5 . . ?
H33A C33 H33C 109.5 . . ?
H33B C33 H33C 109.5 . . ?

loop_
_geom_bond_atom_site_label_1
_geom_bond_atom_site_label_2
_geom_bond_distance
_geom_bond_site_symmetry_2
_geom_bond_publ_flag
Br1 C10 1.896(6) . ?
Br2 C11 1.890(5) . ?
Br3 C12 1.883(5) . ?
Br4 C19 1.902(6) . ?
Br5 C20 1.891(6) . ?
Br6 C21 1.883(6) . ?
Br7 C28 1.897(5) . ?
Br8 C29 1.888(5) . ?
Br9 C30 1.889(6) . ?
O1 C8 1.354(6) . ?
O1 C7 1.461(6) . ?
O2 C17 1.356(7) . ?
O2 C16 1.441(6) . ?
O3 C26 1.349(6) . ?
O3 C25 1.460(6) . ?
C1 C2 1.393(7) . ?
C1 C6 1.416(7) . ?
C1 C7 1.516(7) . ?
C2 C3 1.401(7) . ?
C2 C14 1.530(7) . ?
C3 C4 1.413(7) . ?
C3 C16 1.517(7) . ?
C4 C5 1.398(7) . ?
C4 C23 1.526(6) . ?
C5 C6 1.409(7) . ?
C5 C25 1.513(7) . ?
C6 C32 1.502(7) . ?
C7 H7A 0.9900 . ?
C7 H7B 0.9900 . ?
C8 C9 1.393(7) . ?
C8 C13 1.401(7) . ?
C9 C10 1.380(8) . ?
C9 H9 0.9500 . ?
C10 C11 1.383(8) . ?
C11 C12 1.403(8) . ?
C12 C13 1.380(7) . ?
C13 H13 0.9500 . ?
C14 C15 1.537(8) . ?
C14 H14A 0.9900 . ?
C14 H14B 0.9900 . ?
C15 H15A 0.9800 . ?
C15 H15B 0.9800 . ?
C15 H15C 0.9800 . ?
C16 H16A 0.9900 . ?
C16 H16B 0.9900 . ?
C17 C22 1.377(8) . ?
C17 C18 1.396(8) . ?
C18 C19 1.382(8) . ?
C18 H18 0.9500 . ?
C19 C20 1.390(9) . ?
C20 C21 1.392(9) . ?
C21 C22 1.390(8) . ?
C22 H22 0.9500 . ?
C23 C24 1.534(7) . ?
C23 H23A 0.9900 . ?
C23 H23B 0.9900 . ?
C24 H24A 0.9800 . ?
C24 H24B 0.9800 . ?
C24 H24C 0.9800 . ?
C25 H25A 0.9900 . ?
C25 H25B 0.9900 . ?
C26 C27 1.388(7) . ?
C26 C31 1.395(7) . ?
C27 C28 1.395(7) . ?
C27 H27 0.9500 . ?
C28 C29 1.389(8) . ?
C29 C30 1.395(8) . ?
C30 C31 1.383(8) . ?
C31 H31 0.9500 . ?
C32 C33 1.527(7) . ?
C32 H32A 0.9900 . ?
C32 H32B 0.9900 . ?
C33 H33A 0.9800 . ?
C33 H33B 0.9800 . ?
C33 H33C 0.9800 . ?

loop_
_geom_hbond_atom_site_label_D
_geom_hbond_atom_site_label_H
_geom_hbond_atom_site_label_A
_geom_hbond_distance_DH
_geom_hbond_distance_HA
_geom_hbond_distance_DA
_geom_hbond_angle_DHA
_geom_hbond_site_symmetry_A
_geom_hbond_publ_flag
C32 H32B O2 0.99 2.57 3.528(6) 162.0 7_566 yes
C33 H33C O3 0.98 2.54 3.242(7) 128.6 . yes

loop_
_geom_torsion_atom_site_label_1
_geom_torsion_atom_site_label_2
_geom_torsion_atom_site_label_3
_geom_torsion_atom_site_label_4
_geom_torsion
_geom_torsion_site_symmetry_1
_geom_torsion_site_symmetry_2
_geom_torsion_site_symmetry_3
_geom_torsion_site_symmetry_4
_geom_torsion_publ_flag
C6 C1 C2 C3 1.0(7) . . . . ?
C7 C1 C2 C3 175.9(4) . . . . ?
C6 C1 C2 C14 -179.4(4) . . . . ?
C7 C1 C2 C14 -4.4(7) . . . . ?
C1 C2 C3 C4 0.0(7) . . . . ?
C14 C2 C3 C4 -179.6(4) . . . . ?
C1 C2 C3 C16 -172.0(4) . . . . ?
C14 C2 C3 C16 8.4(7) . . . . ?
C2 C3 C4 C5 -0.7(7) . . . . ?
C16 C3 C4 C5 171.2(4) . . . . ?
C2 C3 C4 C23 177.5(4) . . . . ?
C16 C3 C4 C23 -10.5(7) . . . . ?
C3 C4 C5 C6 0.4(7) . . . . ?
C23 C4 C5 C6 -177.8(4) . . . . ?
C3 C4 C5 C25 -175.2(4) . . . . ?
C23 C4 C5 C25 6.6(7) . . . . ?
C4 C5 C6 C1 0.6(7) . . . . ?
C25 C5 C6 C1 176.2(4) . . . . ?
C4 C5 C6 C32 -179.7(4) . . . . ?
C25 C5 C6 C32 -4.0(7) . . . . ?
C2 C1 C6 C5 -1.3(7) . . . . ?
C7 C1 C6 C5 -176.2(4) . . . . ?
C2 C1 C6 C32 178.9(4) . . . . ?
C7 C1 C6 C32 4.0(7) . . . . ?
C8 O1 C7 C1 175.2(4) . . . . ?
C2 C1 C7 O1 -85.9(5) . . . . ?
C6 C1 C7 O1 89.1(5) . . . . ?
C7 O1 C8 C9 -2.9(7) . . . . ?
C7 O1 C8 C13 179.1(5) . . . . ?
O1 C8 C9 C10 -177.0(5) . . . . ?
C13 C8 C9 C10 0.9(8) . . . . ?
C8 C9 C10 C11 -1.2(10) . . . . ?
C8 C9 C10 Br1 178.3(4) . . . . ?
C9 C10 C11 C12 0.3(9) . . . . ?
Br1 C10 C11 C12 -179.2(4) . . . . ?
C9 C10 C11 Br2 -178.8(5) . . . . ?
Br1 C10 C11 Br2 1.7(8) . . . . ?
C10 C11 C12 C13 1.0(9) . . . . ?
Br2 C11 C12 C13 -179.8(4) . . . . ?
C10 C11 C12 Br3 -179.7(5) . . . . ?
Br2 C11 C12 Br3 -0.5(7) . . . . ?
C11 C12 C13 C8 -1.4(8) . . . . ?
Br3 C12 C13 C8 179.3(4) . . . . ?
O1 C8 C13 C12 178.5(5) . . . . ?
C9 C8 C13 C12 0.4(8) . . . . ?
C1 C2 C14 C15 -93.6(6) . . . . ?
C3 C2 C14 C15 86.0(6) . . . . ?
C17 O2 C16 C3 -166.2(4) . . . . ?
C2 C3 C16 O2 88.6(5) . . . . ?
C4 C3 C16 O2 -83.4(5) . . . . ?
C16 O2 C17 C22 -9.4(8) . . . . ?
C16 O2 C17 C18 168.8(5) . . . . ?
O2 C17 C18 C19 -177.5(5) . . . . ?
C22 C17 C18 C19 0.7(8) . . . . ?
C17 C18 C19 C20 -1.0(9) . . . . ?
C17 C18 C19 Br4 178.0(4) . . . . ?
C18 C19 C20 C21 0.8(9) . . . . ?
Br4 C19 C20 C21 -178.1(4) . . . . ?
C18 C19 C20 Br5 -179.6(4) . . . . ?
Br4 C19 C20 Br5 1.4(7) . . . . ?
C19 C20 C21 C22 -0.4(8) . . . . ?
Br5 C20 C21 C22 -180.0(4) . . . . ?
C19 C20 C21 Br6 177.4(4) . . . . ?
Br5 C20 C21 Br6 -2.2(6) . . . . ?
O2 C17 C22 C21 177.8(5) . . . . ?
C18 C17 C22 C21 -0.2(8) . . . . ?
C20 C21 C22 C17 0.1(8) . . . . ?
Br6 C21 C22 C17 -177.7(4) . . . . ?
C5 C4 C23 C24 75.9(6) . . . . ?
C3 C4 C23 C24 -102.3(6) . . . . ?
C26 O3 C25 C5 167.8(4) . . . . ?
C4 C5 C25 O3 -111.4(5) . . . . ?
C6 C5 C25 O3 72.9(5) . . . . ?
C25 O3 C26 C27 -2.0(7) . . . . ?
C25 O3 C26 C31 178.1(4) . . . . ?
O3 C26 C27 C28 -176.5(5) . . . . ?
C31 C26 C27 C28 3.4(8) . . . . ?
C26 C27 C28 C29 -1.7(8) . . . . ?
C26 C27 C28 Br7 178.1(4) . . . . ?
C27 C28 C29 C30 -1.1(9) . . . . ?
Br7 C28 C29 C30 179.1(4) . . . . ?
C27 C28 C29 Br8 177.7(4) . . . . ?
Br7 C28 C29 Br8 -2.0(7) . . . . ?
C28 C29 C30 C31 2.3(9) . . . . ?
Br8 C29 C30 C31 -176.6(4) . . . . ?
C28 C29 C30 Br9 179.8(4) . . . . ?
Br8 C29 C30 Br9 1.0(7) . . . . ?
C29 C30 C31 C26 -0.6(9) . . . . ?
Br9 C30 C31 C26 -178.2(4) . . . . ?
O3 C26 C31 C30 177.6(5) . . . . ?
C27 C26 C31 C30 -2.4(8) . . . . ?
C5 C6 C32 C33 -94.8(6) . . . . ?
C1 C6 C32 C33 84.9(6) . . . . ?
